data_7232129
loop_
_publ_author_name
'Chalmers, James E.'
'Srivastava, Anant Kumar'
'Dixey, Richard J. C.'
'Sivakumaran, Krrishna'
'Saines, Paul J.'

_publ_section_title
;
 Low dimensional and frustrated antiferromagnetic interactions in
 transition metal chloride complexes with simple amine ligands
;
_journal_issue 5
_journal_name_full CrystEngComm
_journal_page_first 894
_journal_paper_doi 10.1039/C8CE01901K
_journal_volume 21
_journal_year 2019
_chemical_formula_moiety 'Cl2 Co H14 N4 O2, 2(Cl)'
_chemical_formula_sum 'Cl4 Co H14 N4 O2'
_chemical_formula_weight 302.88
_space_group_crystal_system monoclinic
_space_group_IT_number 14
_space_group_name_Hall '-P 2ybc'
_space_group_name_H-M_alt 'P 1 21/c 1'
_symmetry_space_group_name_Hall '-P 2ybc'
_symmetry_space_group_name_H-M 'P 1 21/c 1'
_atom_sites_solution_hydrogens mixed
_atom_sites_solution_primary direct
_audit_creation_date 2018-02-05
_audit_creation_method
;
Olex2 1.2
(compiled 2017.08.10 svn.r3461 for OlexSys, GUI svn.r5381)
;
_audit_update_record
;
2018-11-06 deposited with the CCDC.
2018-12-27 downloaded from the CCDC.
;
_cell_angle_alpha 90
_cell_angle_beta 97.745(7)
_cell_angle_gamma 90
_cell_formula_units_Z 2
_cell_length_a 7.9880(6)
_cell_length_b 5.7019(5)
_cell_length_c 11.3808(8)
_cell_measurement_reflns_used 1105
_cell_measurement_temperature 293(2)
_cell_measurement_theta_max 28.9940
_cell_measurement_theta_min 4.0100
_cell_volume 513.63(7)
_computing_cell_refinement 'CrysAlisPro 1.171.38.46 (Rigaku OD, 2015)'
_computing_data_collection 'CrysAlisPro 1.171.38.46 (Rigaku OD, 2015)'
_computing_data_reduction 'CrysAlisPro 1.171.38.46 (Rigaku OD, 2015)'
_computing_molecular_graphics 'Olex2 (Dolomanov et al., 2009)'
_computing_publication_material 'Olex2 (Dolomanov et al., 2009)'
_computing_structure_refinement 'ShelXL (Sheldrick, 2015)'
_computing_structure_solution 'ShelXT (Sheldrick, 2015)'
_diffrn_ambient_temperature 293(2)
_diffrn_detector 'CCD plate'
_diffrn_detector_area_resol_mean 5.2887
_diffrn_detector_type AtlasS2
_diffrn_measured_fraction_theta_full 0.999
_diffrn_measured_fraction_theta_max 0.867
_diffrn_measurement_details
;
List of Runs (angles in degrees, time in seconds):

  # Type    Start    End  Width  t~exp~   \w     \q     \k     \f   Frames
#--------------------------------------------------------------------------
  1  \w    -20.00  28.00   1.00   11.83    --  -10.46 -99.00 -30.00   48
  2  \w    -39.00  13.00   1.00   11.83    --  -10.46 -38.00   0.00   52
  3  \w    -36.00  52.00   1.00   11.83    --   11.79 -19.00 150.00   88
;
_diffrn_measurement_device 'four-circle diffractometer'
_diffrn_measurement_device_type 'SuperNova, Dual, Cu at zero, AtlasS2'
_diffrn_measurement_method '\w scans'
_diffrn_orient_matrix_type 'CrysAlisPro convention (1999,Acta A55,543-557)'
_diffrn_orient_matrix_UB_11 0.0891536000
_diffrn_orient_matrix_UB_12 0.0077140000
_diffrn_orient_matrix_UB_13 0.0034795000
_diffrn_orient_matrix_UB_21 0.0072269000
_diffrn_orient_matrix_UB_22 -0.1195771000
_diffrn_orient_matrix_UB_23 0.0171891000
_diffrn_orient_matrix_UB_31 -0.0053242000
_diffrn_orient_matrix_UB_32 -0.0335763000
_diffrn_orient_matrix_UB_33 -0.0603818000
_diffrn_radiation_monochromator mirror
_diffrn_radiation_probe x-ray
_diffrn_radiation_type MoK\a
_diffrn_radiation_wavelength 0.71073
_diffrn_reflns_av_R_equivalents 0.0311
_diffrn_reflns_av_unetI/netI 0.0513
_diffrn_reflns_Laue_measured_fraction_full 0.999
_diffrn_reflns_Laue_measured_fraction_max 0.867
_diffrn_reflns_limit_h_max 8
_diffrn_reflns_limit_h_min -10
_diffrn_reflns_limit_k_max 7
_diffrn_reflns_limit_k_min -5
_diffrn_reflns_limit_l_max 15
_diffrn_reflns_limit_l_min -13
_diffrn_reflns_number 2489
_diffrn_reflns_point_group_measured_fraction_full 0.999
_diffrn_reflns_point_group_measured_fraction_max 0.867
_diffrn_reflns_theta_full 26.000
_diffrn_reflns_theta_max 29.487
_diffrn_reflns_theta_min 3.613
_diffrn_source 'micro-focus sealed X-ray tube'
_diffrn_source_type 'SuperNova (Mo) X-ray Source'
_exptl_absorpt_coefficient_mu 2.677
_exptl_absorpt_correction_T_max 1.00000
_exptl_absorpt_correction_T_min 0.93868
_exptl_absorpt_correction_type multi-scan
_exptl_absorpt_process_details
;
CrysAlisPro 1.171.38.46 (Rigaku Oxford Diffraction, 2015)
Empirical absorption correction using spherical harmonics,
 implemented in SCALE3 ABSPACK scaling algorithm.
;
_exptl_crystal_colour pink
_exptl_crystal_density_diffrn 1.958
_exptl_crystal_description blade
_exptl_crystal_F_000 306
_exptl_crystal_size_max 0.10
_exptl_crystal_size_mid 0.06
_exptl_crystal_size_min 0.03
_refine_diff_density_max 0.439
_refine_diff_density_min -0.429
_refine_diff_density_rms 0.118
_refine_ls_extinction_method none
_refine_ls_goodness_of_fit_ref 1.050
_refine_ls_hydrogen_treatment constr
_refine_ls_matrix_type full
_refine_ls_number_parameters 54
_refine_ls_number_reflns 1236
_refine_ls_number_restraints 0
_refine_ls_restrained_S_all 1.050
_refine_ls_R_factor_all 0.0429
_refine_ls_R_factor_gt 0.0311
_refine_ls_shift/su_max 0.000
_refine_ls_shift/su_mean 0.000
_refine_ls_structure_factor_coef Fsqd
_refine_ls_weighting_details 'w=1/[\s^2^(Fo^2^)+(0.0169P)^2^] where P=(Fo^2^+2Fc^2^)/3'
_refine_ls_weighting_scheme calc
_refine_ls_wR_factor_gt 0.0548
_refine_ls_wR_factor_ref 0.0602
_reflns_Friedel_coverage 0.000
_reflns_number_gt 1053
_reflns_number_total 1236
_reflns_threshold_expression 'I > 2\s(I)'
_cod_data_source_file c8ce01901k2.cif
_cod_data_source_block 18_pjs040_Hyd2CoCl4
_cod_depositor_comments 'Adding full bibliography for 7232129--7232133.cif.'
_cod_database_code 7232129
_shelx_shelxl_version_number 2014/7
_shelx_space_group_comment
;
The symmetry employed for this shelxl refinement is uniquely defined
by the following loop, which should always be used as a source of
symmetry information in preference to the above space-group names.
They are only intended as comments.
;
_reflns_odcompleteness_completeness 99.65
_reflns_odcompleteness_iscentric 1
_reflns_odcompleteness_theta 26.32
_olex2_refinement_description
;
1. Fixed Uiso
 At 1.2 times of:
  All N(H,H) groups, All N(H,H,H) groups
 At 1.5 times of:
  All O(H,H) groups
2.a Rotating group:
 O1(H1A,H1B)
2.b Secondary CH2 refined with riding coordinates:
 N1(H1C,H1D)
2.c Idealised Me refined as rotating group:
 N2(H2A,H2B,H2C)
;
_olex2_date_sample_data_collection 2018-01-18
_olex2_submission_special_instructions 'No special instructions were received'
_oxdiff_exptl_absorpt_empirical_details
;
Empirical correction (ABSPACK) includes:
- Absorption correction using spherical harmonics
- Frame scaling
;
_oxdiff_exptl_absorpt_empirical_full_max 1.062
_oxdiff_exptl_absorpt_empirical_full_min 0.938

loop_
_space_group_symop_operation_xyz
'x, y, z'
'-x, y+1/2, -z+1/2'
'-x, -y, -z'
'x, -y-1/2, z-1/2'

loop_
_atom_site_label
_atom_site_type_symbol
_atom_site_fract_x
_atom_site_fract_y
_atom_site_fract_z
_atom_site_U_iso_or_equiv
_atom_site_adp_type
_atom_site_occupancy
_atom_site_site_symmetry_order
_atom_site_calc_flag
_atom_site_refinement_flags_posn
_atom_site_refinement_flags_adp
_atom_site_refinement_flags_occupancy
Co1 Co 0.5000 0.5000 0.5000 0.01496(14) Uani 1 2 d S T P
Cl1 Cl 0.49196(8) 0.80918(12) 0.35553(5) 0.02075(16) Uani 1 1 d . . .
Cl2 Cl 0.96251(8) 0.68534(13) 0.35875(5) 0.02540(18) Uani 1 1 d . . .
O1 O 0.3128(2) 0.6845(3) 0.58206(14) 0.0224(4) Uani 1 1 d . . .
H1A H 0.3562 0.7425 0.6503 0.034 Uiso 1 1 d GR . .
H1B H 0.2368 0.5872 0.6010 0.034 Uiso 1 1 d GR . .
N1 N 0.7067(3) 0.6554(4) 0.61726(15) 0.0195(5) Uani 1 1 d . . .
H1C H 0.6658 0.6956 0.6834 0.023 Uiso 1 1 calc R . .
H1D H 0.7819 0.5420 0.6369 0.023 Uiso 1 1 calc R . .
N2 N 0.7992(3) 0.8555(4) 0.58221(17) 0.0236(5) Uani 1 1 d . . .
H2A H 0.8507 0.8172 0.5203 0.028 Uiso 1 1 calc GR . .
H2B H 0.8759 0.8991 0.6423 0.028 Uiso 1 1 calc GR . .
H2C H 0.7280 0.9735 0.5625 0.028 Uiso 1 1 calc GR . .

loop_
_atom_site_aniso_label
_atom_site_aniso_U_11
_atom_site_aniso_U_22
_atom_site_aniso_U_33
_atom_site_aniso_U_23
_atom_site_aniso_U_13
_atom_site_aniso_U_12
Co1 0.0153(3) 0.0148(3) 0.0144(2) 0.00040(19) 0.00061(17) -0.0010(2)
Cl1 0.0254(4) 0.0194(4) 0.0179(3) 0.0028(2) 0.0046(2) 0.0013(3)
Cl2 0.0235(4) 0.0292(4) 0.0235(3) 0.0009(3) 0.0028(2) 0.0006(3)
O1 0.0226(10) 0.0235(11) 0.0209(8) -0.0058(8) 0.0024(7) -0.0035(8)
N1 0.0199(11) 0.0201(13) 0.0182(9) 0.0000(9) 0.0014(8) -0.0007(10)
N2 0.0210(12) 0.0221(14) 0.0280(11) -0.0034(10) 0.0041(9) -0.0036(10)

loop_
_atom_type_symbol
_atom_type_description
_atom_type_scat_dispersion_real
_atom_type_scat_dispersion_imag
_atom_type_scat_source
Cl Cl 0.1484 0.1585 'International Tables Vol C Tables 4.2.6.8 and 6.1.1.4'
Co Co 0.3494 0.9721 'International Tables Vol C Tables 4.2.6.8 and 6.1.1.4'
H H 0.0000 0.0000 'International Tables Vol C Tables 4.2.6.8 and 6.1.1.4'
N N 0.0061 0.0033 'International Tables Vol C Tables 4.2.6.8 and 6.1.1.4'
O O 0.0106 0.0060 'International Tables Vol C Tables 4.2.6.8 and 6.1.1.4'

loop_
_geom_angle_atom_site_label_1
_geom_angle_atom_site_label_2
_geom_angle_atom_site_label_3
_geom_angle
_geom_angle_site_symmetry_1
_geom_angle_site_symmetry_3
Cl1 Co1 Cl1 180.00(3) . 3_666
O1 Co1 Cl1 91.02(5) . 3_666
O1 Co1 Cl1 88.98(5) . .
O1 Co1 Cl1 91.02(5) 3_666 .
O1 Co1 Cl1 88.98(5) 3_666 3_666
O1 Co1 O1 180.0 . 3_666
O1 Co1 N1 92.83(7) 3_666 3_666
O1 Co1 N1 87.17(7) 3_666 .
O1 Co1 N1 92.83(7) . .
O1 Co1 N1 87.17(7) . 3_666
N1 Co1 Cl1 86.03(6) . 3_666
N1 Co1 Cl1 93.97(6) . .
N1 Co1 Cl1 86.03(6) 3_666 .
N1 Co1 Cl1 93.97(6) 3_666 3_666
N1 Co1 N1 180.0 . 3_666
Co1 O1 H1A 110.9 . .
Co1 O1 H1B 110.2 . .
H1A O1 H1B 103.2 . .
Co1 N1 H1C 106.9 . .
Co1 N1 H1D 106.9 . .
H1C N1 H1D 106.7 . .
N2 N1 Co1 121.90(13) . .
N2 N1 H1C 106.9 . .
N2 N1 H1D 106.9 . .
N1 N2 H2A 109.5 . .
N1 N2 H2B 109.5 . .
N1 N2 H2C 109.5 . .
H2A N2 H2B 109.5 . .
H2A N2 H2C 109.5 . .
H2B N2 H2C 109.5 . .

loop_
_geom_bond_atom_site_label_1
_geom_bond_atom_site_label_2
_geom_bond_distance
_geom_bond_site_symmetry_2
Co1 Cl1 2.4056(6) 3_666
Co1 Cl1 2.4056(6) .
Co1 O1 2.1430(18) .
Co1 O1 2.1430(18) 3_666
Co1 N1 2.1675(19) 3_666
Co1 N1 2.1675(19) .
O1 H1A 0.8717 .
O1 H1B 0.8708 .
N1 H1C 0.8900 .
N1 H1D 0.8900 .
N1 N2 1.445(3) .
N2 H2A 0.8900 .
N2 H2B 0.8900 .
N2 H2C 0.8900 .
